data_7223916
loop_
_publ_author_name
'Yu, Tiantian'
'Wang, Shimin'
'Li, Xuemin'
'Gao, Xiaoli'
'Zhou, Chunlin'
'Cheng, Jiajia'
'Li, Baojun'
'Li, Jinpeng'
'Chang, Junbiao'
'Hou, Hongwei'
'Liu, Zhongyi'

_publ_section_title
;
 Roles of temperature, solvent, M/L ratios and anion in preparing
 complexes containing a Himta ligand
;
_journal_issue 8
_journal_name_full CrystEngComm
_journal_page_first 1350
_journal_paper_doi 10.1039/C5CE02277K
_journal_volume 18
_journal_year 2016
_chemical_formula_sum 'C16 H16 Co N10 O4'
_chemical_formula_weight 471.32
_chemical_name_systematic
; 
 ? 
;
_space_group_IT_number 14
_symmetry_cell_setting monoclinic
_symmetry_space_group_name_Hall '-P 2ybc'
_symmetry_space_group_name_H-M 'P 1 21/c 1'
_atom_sites_solution_hydrogens geom
_atom_sites_solution_primary direct
_atom_sites_solution_secondary difmap
_audit_creation_method SHELXL-97
_audit_update_record
;
2016-01-08 deposited with the CCDC.
2016-01-15 downloaded from the CCDC.
;
_cell_angle_alpha 90.00
_cell_angle_beta 92.37(3)
_cell_angle_gamma 90.00
_cell_formula_units_Z 2
_cell_length_a 4.8427(10)
_cell_length_b 9.4938(19)
_cell_length_c 20.097(4)
_cell_measurement_reflns_used 2439
_cell_measurement_temperature 293(2)
_cell_measurement_theta_max 30.8683
_cell_measurement_theta_min 2.1451
_cell_volume 923.2(3)
_computing_cell_refinement 'CrystalClear (Rigaku/MSC Inc., 2006)'
_computing_data_collection 'CrystalClear (Rigaku/MSC Inc., 2006)'
_computing_data_reduction 'CrystalClear (Rigaku/MSC Inc., 2006)'
_computing_structure_refinement 'SHELXL-97 (Sheldrick, 1997)'
_computing_structure_solution 'SHELXS-97 (Sheldrick, 1990)'
_diffrn_ambient_temperature 293(2)
_diffrn_detector_area_resol_mean 28.5714
_diffrn_measured_fraction_theta_full 0.999
_diffrn_measured_fraction_theta_max 0.999
_diffrn_measurement_device_type Saturn724
_diffrn_measurement_method dtprofit.ref
_diffrn_radiation_monochromator graphite
_diffrn_radiation_source 'fine-focus sealed tube'
_diffrn_radiation_type MoK\a
_diffrn_radiation_wavelength 0.71073
_diffrn_reflns_av_R_equivalents 0.0403
_diffrn_reflns_av_sigmaI/netI 0.0375
_diffrn_reflns_limit_h_max 5
_diffrn_reflns_limit_h_min -5
_diffrn_reflns_limit_k_max 11
_diffrn_reflns_limit_k_min -11
_diffrn_reflns_limit_l_max 23
_diffrn_reflns_limit_l_min -19
_diffrn_reflns_number 6033
_diffrn_reflns_theta_full 24.99
_diffrn_reflns_theta_max 24.99
_diffrn_reflns_theta_min 2.03
_diffrn_standards_decay_% 0
_diffrn_standards_interval_count 0
_diffrn_standards_interval_time 0
_diffrn_standards_number 0
_exptl_absorpt_coefficient_mu 0.981
_exptl_absorpt_correction_T_max 0.8279
_exptl_absorpt_correction_T_min 0.8279
_exptl_absorpt_correction_type multi-scan
_exptl_crystal_colour pink
_exptl_crystal_density_diffrn 1.696
_exptl_crystal_density_method 'not measured'
_exptl_crystal_description Prism
_exptl_crystal_F_000 482
_exptl_crystal_size_max 0.20
_exptl_crystal_size_mid 0.20
_exptl_crystal_size_min 0.20
_refine_diff_density_max 0.803
_refine_diff_density_min -0.509
_refine_diff_density_rms 0.089
_refine_ls_extinction_method none
_refine_ls_goodness_of_fit_ref 1.131
_refine_ls_hydrogen_treatment mixed
_refine_ls_matrix_type full
_refine_ls_number_parameters 142
_refine_ls_number_reflns 1628
_refine_ls_number_restraints 0
_refine_ls_restrained_S_all 1.131
_refine_ls_R_factor_all 0.0668
_refine_ls_R_factor_gt 0.0563
_refine_ls_shift/su_max 0.000
_refine_ls_shift/su_mean 0.000
_refine_ls_structure_factor_coef Fsqd
_refine_ls_weighting_details 'calc w=1/[\s^2^(Fo^2^)+(0.0858P)^2^+0.6757P] where P=(Fo^2^+2Fc^2^)/3'
_refine_ls_weighting_scheme calc
_refine_ls_wR_factor_gt 0.1466
_refine_ls_wR_factor_ref 0.1544
_reflns_number_gt 1406
_reflns_number_total 1628
_reflns_threshold_expression >2sigma(I)
_cod_data_source_file c5ce02277k2.cif
_cod_data_source_block 2
_cod_depositor_comments
;
The following automatic conversions were performed:

'_symmetry_cell_setting' value 'Monoclinic' changed to 'monoclinic'
according to
/usr/data/users/saulius/crontab/automatic-downloads/rss-feeds/RSC/lib/dictionaries/cif_core.dic
dictionary named 'cif_core.dic' version 2.4.2 from 2011-04-26.

'_exptl_absorpt_correction_type' value 'Multi-scan' changed to
'multi-scan' according to
/usr/data/users/saulius/crontab/automatic-downloads/rss-feeds/RSC/lib/dictionaries/cif_core.dic
dictionary named 'cif_core.dic' version 2.4.2 from 2011-04-26.

Automatic conversion script
Id: cif_fix_values 4268 2015-11-12 08:31:59Z antanas 

 Adding full bibliography for 7223915--7223923.cif.
;
_cod_original_sg_symbol_H-M P2(1)/c
_cod_database_code 7223916

loop_
_symmetry_equiv_pos_as_xyz
'x, y, z'
'-x, y+1/2, -z+1/2'
'-x, -y, -z'
'x, -y-1/2, z-1/2'

loop_
_atom_site_label
_atom_site_type_symbol
_atom_site_fract_x
_atom_site_fract_y
_atom_site_fract_z
_atom_site_U_iso_or_equiv
_atom_site_adp_type
_atom_site_occupancy
_atom_site_symmetry_multiplicity
_atom_site_calc_flag
_atom_site_refinement_flags
C1 C 0.7391(9) 0.0759(4) 0.2521(2) 0.0329(10) Uani 1 1 d .
H1 H 0.7104 0.1724 0.2557 0.039 Uiso 1 1 calc R
C2 C 0.9172(8) -0.0033(4) 0.28868(17) 0.0167(8) Uani 1 1 d .
C3 C 0.3985(11) 0.0106(5) 0.1532(2) 0.0417(12) Uani 1 1 d .
H3A H 0.3447 -0.0789 0.1333 0.050 Uiso 1 1 calc R
H3B H 0.2353 0.0534 0.1710 0.050 Uiso 1 1 calc R
C4 C 0.4362(9) 0.2365(5) 0.0897(2) 0.0350(10) Uani 1 1 d .
H4 H 0.2968 0.2832 0.1113 0.042 Uiso 1 1 calc R
C5 C 0.7183(10) 0.0731(5) 0.0610(3) 0.0459(12) Uani 1 1 d .
H5 H 0.8132 -0.0116 0.0579 0.055 Uiso 1 1 calc R
C6 C 0.7606(10) 0.1918(5) 0.0258(2) 0.0402(11) Uani 1 1 d .
H6 H 0.8922 0.2019 -0.0063 0.048 Uiso 1 1 calc R
C7 C 1.1101(9) 0.0395(5) 0.3425(2) 0.0334(10) Uani 1 1 d .
H7A H 1.1954 0.1277 0.3301 0.040 Uiso 1 1 calc R
H7B H 1.2554 -0.0306 0.3469 0.040 Uiso 1 1 calc R
C8 C 0.9840(8) 0.0585(4) 0.4099(2) 0.0265(9) Uani 1 1 d .
Co1 Co 0.5000 0.0000 0.5000 0.0262(3) Uani 1 2 d S
N1 N 0.5078(7) 0.1026(4) 0.10213(17) 0.0339(9) Uani 1 1 d .
N2 N 0.5832(7) 0.2946(4) 0.04407(16) 0.0299(8) Uani 1 1 d .
N3 N 0.6093(10) -0.0141(4) 0.2085(2) 0.0477(11) Uani 1 1 d .
N4 N 0.7128(10) -0.1450(4) 0.2208(2) 0.0501(11) Uani 1 1 d .
N5 N 0.9024(9) -0.1368(4) 0.2698(2) 0.0500(11) Uani 1 1 d .
O1 O 1.1497(5) 0.0936(3) 0.45592(13) 0.0326(7) Uani 1 1 d .
O2 O 0.7272(6) 0.0429(3) 0.41367(14) 0.0332(7) Uani 1 1 d .

loop_
_atom_site_aniso_label
_atom_site_aniso_U_11
_atom_site_aniso_U_22
_atom_site_aniso_U_33
_atom_site_aniso_U_23
_atom_site_aniso_U_13
_atom_site_aniso_U_12
C1 0.036(2) 0.027(2) 0.035(2) -0.0025(19) -0.0030(19) -0.0015(19)
C2 0.0189(19) 0.0206(18) 0.0109(17) 0.0024(14) 0.0031(14) 0.0015(14)
C3 0.037(3) 0.051(3) 0.036(3) 0.014(2) -0.002(2) -0.014(2)
C4 0.034(2) 0.040(2) 0.031(2) 0.002(2) -0.0005(19) 0.004(2)
C5 0.049(3) 0.040(3) 0.049(3) 0.005(2) 0.011(2) 0.013(2)
C6 0.038(2) 0.046(3) 0.038(2) 0.008(2) 0.010(2) 0.004(2)
C7 0.023(2) 0.050(3) 0.027(2) 0.000(2) -0.0015(18) -0.0017(19)
C8 0.024(2) 0.032(2) 0.024(2) 0.0016(17) 0.0018(17) 0.0021(17)
Co1 0.0189(5) 0.0390(5) 0.0208(4) -0.0053(3) -0.0004(3) -0.0023(3)
N1 0.0315(19) 0.040(2) 0.0298(19) 0.0089(16) -0.0044(15) -0.0035(16)
N2 0.0287(18) 0.037(2) 0.0234(17) 0.0054(15) -0.0017(14) 0.0025(16)
N3 0.051(3) 0.051(3) 0.041(2) 0.0062(19) 0.002(2) -0.008(2)
N4 0.076(3) 0.030(2) 0.043(2) -0.0043(18) -0.017(2) 0.006(2)
N5 0.070(3) 0.038(2) 0.040(2) -0.0045(18) -0.018(2) 0.013(2)
O1 0.0228(14) 0.0477(18) 0.0271(15) -0.0055(13) -0.0025(12) -0.0003(13)
O2 0.0200(15) 0.0560(19) 0.0235(15) -0.0036(14) -0.0003(12) -0.0022(13)

loop_
_atom_type_symbol
_atom_type_description
_atom_type_scat_dispersion_real
_atom_type_scat_dispersion_imag
_atom_type_scat_source
C C 0.0033 0.0016 'International Tables Vol C Tables 4.2.6.8 and 6.1.1.4'
H H 0.0000 0.0000 'International Tables Vol C Tables 4.2.6.8 and 6.1.1.4'
N N 0.0061 0.0033 'International Tables Vol C Tables 4.2.6.8 and 6.1.1.4'
O O 0.0106 0.0060 'International Tables Vol C Tables 4.2.6.8 and 6.1.1.4'
Cl Cl 0.1484 0.1585 'International Tables Vol C Tables 4.2.6.8 and 6.1.1.4'
Co Co 0.3494 0.9721 'International Tables Vol C Tables 4.2.6.8 and 6.1.1.4'

loop_
_geom_angle_atom_site_label_1
_geom_angle_atom_site_label_2
_geom_angle_atom_site_label_3
_geom_angle
_geom_angle_site_symmetry_1
_geom_angle_site_symmetry_3
C2 C1 N3 105.7(4) . .
C2 C1 H1 127.1 . .
N3 C1 H1 127.1 . .
N5 C2 C1 110.7(4) . .
N5 C2 C7 120.3(4) . .
C1 C2 C7 129.0(4) . .
N1 C3 N3 111.1(4) . .
N1 C3 H3A 109.4 . .
N3 C3 H3A 109.4 . .
N1 C3 H3B 109.4 . .
N3 C3 H3B 109.4 . .
H3A C3 H3B 108.0 . .
N2 C4 N1 112.8(4) . .
N2 C4 H4 123.6 . .
N1 C4 H4 123.6 . .
C6 C5 N1 106.2(4) . .
C6 C5 H5 126.9 . .
N1 C5 H5 126.9 . .
C5 C6 N2 110.2(4) . .
C5 C6 H6 124.9 . .
N2 C6 H6 124.9 . .
C2 C7 C8 115.2(3) . .
C2 C7 H7A 108.5 . .
C8 C7 H7A 108.5 . .
C2 C7 H7B 108.5 . .
C8 C7 H7B 108.5 . .
H7A C7 H7B 107.5 . .
O1 C8 O2 126.5(4) . .
O1 C8 C7 115.1(3) . .
O2 C8 C7 118.3(4) . .
O1 Co1 O1 180 3_756 1_455
O1 Co1 O2 90.64(11) 3_756 3_656
O1 Co1 O2 89.36(11) 1_455 3_656
O1 Co1 O2 89.36(11) 3_756 .
O1 Co1 O2 90.64(11) 1_455 .
O2 Co1 O2 180 3_656 .
O1 Co1 N2 85.65(12) 3_756 2_645
O1 Co1 N2 94.35(12) 1_455 2_645
O2 Co1 N2 93.86(12) 3_656 2_645
O2 Co1 N2 86.14(12) . 2_645
O1 Co1 N2 94.35(12) 3_756 4_566
O1 Co1 N2 85.65(12) 1_455 4_566
O2 Co1 N2 86.14(12) 3_656 4_566
O2 Co1 N2 93.86(12) . 4_566
N2 Co1 N2 180 2_645 4_566
C4 N1 C5 106.0(4) . .
C4 N1 C3 126.8(4) . .
C5 N1 C3 127.0(4) . .
C4 N2 C6 104.8(4) . .
C4 N2 Co1 124.6(3) . 2_655
C6 N2 Co1 130.0(3) . 2_655
C1 N3 N4 107.5(4) . .
C1 N3 C3 131.6(4) . .
N4 N3 C3 120.9(4) . .
N5 N4 N3 108.8(4) . .
N4 N5 C2 107.3(4) . .
C8 O1 Co1 133.7(3) . 1_655
C8 O2 Co1 128.1(3) . .

loop_
_geom_bond_atom_site_label_1
_geom_bond_atom_site_label_2
_geom_bond_distance
_geom_bond_site_symmetry_2
C1 C2 1.341(6) .
C1 N3 1.358(6) .
C1 H1 0.9300 .
C2 N5 1.325(5) .
C2 C7 1.458(6) .
C3 N1 1.464(6) .
C3 N3 1.497(7) .
C3 H3A 0.9700 .
C3 H3B 0.9700 .
C4 N2 1.307(5) .
C4 N1 1.338(6) .
C4 H4 0.9300 .
C5 C6 1.351(7) .
C5 N1 1.367(6) .
C5 H5 0.9300 .
C6 N2 1.361(6) .
C6 H6 0.9300 .
C7 C8 1.519(6) .
C7 H7A 0.9700 .
C7 H7B 0.9700 .
C8 O1 1.244(5) .
C8 O2 1.258(5) .
Co1 O1 2.080(3) 3_756
Co1 O1 2.080(3) 1_455
Co1 O2 2.132(3) 3_656
Co1 O2 2.132(3) .
Co1 N2 2.172(3) 2_645
Co1 N2 2.172(3) 4_566
N2 Co1 2.172(3) 2_655
N3 N4 1.359(6) .
N4 N5 1.321(5) .
O1 Co1 2.080(3) 1_655

loop_
_geom_torsion_atom_site_label_1
_geom_torsion_atom_site_label_2
_geom_torsion_atom_site_label_3
_geom_torsion_atom_site_label_4
_geom_torsion
_geom_torsion_site_symmetry_1
_geom_torsion_site_symmetry_4
N3 C1 C2 N5 -0.1(5) . .
N3 C1 C2 C7 179.7(4) . .
N1 C5 C6 N2 0.2(6) . .
N5 C2 C7 C8 -100.0(5) . .
C1 C2 C7 C8 80.3(5) . .
C2 C7 C8 O1 179.3(4) . .
C2 C7 C8 O2 -3.2(6) . .
N2 C4 N1 C5 0.1(5) . .
N2 C4 N1 C3 175.5(4) . .
C6 C5 N1 C4 -0.2(5) . .
C6 C5 N1 C3 -175.6(4) . .
N3 C3 N1 C4 -108.3(5) . .
N3 C3 N1 C5 66.1(6) . .
N1 C4 N2 C6 0.0(5) . .
N1 C4 N2 Co1 171.6(3) . 2_655
C5 C6 N2 C4 -0.2(5) . .
C5 C6 N2 Co1 -171.2(3) . 2_655
C2 C1 N3 N4 0.4(5) . .
C2 C1 N3 C3 -177.1(5) . .
N1 C3 N3 C1 61.5(7) . .
N1 C3 N3 N4 -115.7(5) . .
C1 N3 N4 N5 -0.6(6) . .
C3 N3 N4 N5 177.2(4) . .
N3 N4 N5 C2 0.5(6) . .
C1 C2 N5 N4 -0.3(5) . .
C7 C2 N5 N4 180.0(4) . .
O2 C8 O1 Co1 121.5(4) . 1_655
C7 C8 O1 Co1 -61.2(5) . 1_655
O1 C8 O2 Co1 -23.0(6) . .
C7 C8 O2 Co1 159.8(3) . .
O1 Co1 O2 C8 -26.0(4) 3_756 .
O1 Co1 O2 C8 154.0(4) 1_455 .
O2 Co1 O2 C8 131(100) 3_656 .
N2 Co1 O2 C8 -111.7(4) 2_645 .
N2 Co1 O2 C8 68.3(4) 4_566 .
